data_2107474
loop_
_publ_author_name
'Lorenzo, Daniel A.'
'Forrest, Sebastian J. K.'
'Sparkes, Hazel A.'

_publ_section_title
;
 Crystal engineering: co-crystals of cinnamic acid derivatives with a
 pyridyl derivative co-crystallizer
;
_journal_issue 1
_journal_name_full 'Acta Crystallographica Section B'
_journal_page_first 87
_journal_page_last 95
_journal_paper_doi 10.1107/S2052520615019678
_journal_volume 72
_journal_year 2016
_chemical_formula_moiety '2(C10 H10 O2), C10 H8 N2'
_chemical_formula_sum 'C30 H28 N2 O4'
_chemical_formula_weight 480.54
_chemical_name_systematic
;
 ?
;
_space_group_crystal_system triclinic
_space_group_IT_number 2
_space_group_name_Hall '-P 1'
_space_group_name_H-M_alt 'P -1'
_symmetry_space_group_name_Hall '-P 1'
_symmetry_space_group_name_H-M 'P -1'
_atom_sites_solution_hydrogens mixed
_atom_sites_solution_primary iterative
_audit_creation_method
;
Olex2 1.2
(compiled 2015.01.26 svn.r3150 for OlexSys, GUI svn.r4998)
;
_cell_angle_alpha 63.3580(10)
_cell_angle_beta 79.7260(10)
_cell_angle_gamma 77.7220(10)
_cell_formula_units_Z 4
_cell_length_a 10.8843(2)
_cell_length_b 15.6510(4)
_cell_length_c 16.6073(4)
_cell_measurement_reflns_used 9994
_cell_measurement_temperature 100(2)
_cell_measurement_theta_max 27.95
_cell_measurement_theta_min 2.24
_cell_volume 2459.66(10)
_computing_cell_refinement 'SAINT v8.34A (Bruker, 2013)'
_computing_data_reduction 'SAINT v8.34A (Bruker, 2013)'
_computing_molecular_graphics 'Olex2 (Dolomanov et al., 2009)'
_computing_publication_material 'Olex2 (Dolomanov et al., 2009)'
_computing_structure_refinement 'ShelXL (Sheldrick, 2008)'
_computing_structure_solution
;
Superflip (Palatinus & Chapuis, 2007;Palatinus & van der Lee, 2008;
Palatinus et al., 2012)
;
_diffrn_ambient_temperature 100(2)
_diffrn_measured_fraction_theta_full 1.000
_diffrn_measured_fraction_theta_max 0.998
_diffrn_measurement_device 'Bruker Apex II kappa CCD area detector'
_diffrn_measurement_device_type 'Bruker Apex II kappa CCD area detector'
_diffrn_measurement_method '\f and \w scans'
_diffrn_radiation_monochromator graphite
_diffrn_radiation_type MoK\a
_diffrn_radiation_wavelength 0.71073
_diffrn_reflns_av_R_equivalents 0.0446
_diffrn_reflns_limit_h_max 13
_diffrn_reflns_limit_h_min -14
_diffrn_reflns_limit_k_max 20
_diffrn_reflns_limit_k_min -20
_diffrn_reflns_limit_l_max 21
_diffrn_reflns_limit_l_min -21
_diffrn_reflns_number 45365
_diffrn_reflns_theta_full 25.242
_diffrn_reflns_theta_max 27.996
_diffrn_reflns_theta_min 1.378
_diffrn_standards_number 0
_exptl_absorpt_coefficient_mu 0.086
_exptl_absorpt_correction_T_max 0.7456
_exptl_absorpt_correction_T_min 0.5929
_exptl_absorpt_correction_type multi-scan
_exptl_absorpt_process_details
;
SADABS-2014/4 (Bruker,2014/4) was used for absorption correction.
wR2(int) was 0.0760 before and 0.0462 after correction.
The Ratio of minimum to maximum transmission is 0.7952.
The \l/2 correction factor is 0.00150.
;
_exptl_crystal_colour colourless
_exptl_crystal_density_diffrn 1.298
_exptl_crystal_description block
_exptl_crystal_F_000 1016
_exptl_crystal_size_max 0.67
_exptl_crystal_size_mid 0.4
_exptl_crystal_size_min 0.27
_refine_diff_density_max 0.812
_refine_diff_density_min -0.354
_refine_ls_extinction_method none
_refine_ls_goodness_of_fit_ref 1.019
_refine_ls_hydrogen_treatment mixed
_refine_ls_matrix_type full
_refine_ls_number_parameters 740
_refine_ls_number_reflns 11862
_refine_ls_number_restraints 331
_refine_ls_restrained_S_all 1.008
_refine_ls_R_factor_all 0.0857
_refine_ls_R_factor_gt 0.0513
_refine_ls_shift/su_max 0.000
_refine_ls_shift/su_mean 0.000
_refine_ls_structure_factor_coef Fsqd
_refine_ls_weighting_details 'w=1/[\s^2^(Fo^2^)+(0.0619P)^2^+0.9528P] where P=(Fo^2^+2Fc^2^)/3'
_refine_ls_weighting_scheme calc
_refine_ls_wR_factor_gt 0.1197
_refine_ls_wR_factor_ref 0.1375
_reflns_number_gt 8260
_reflns_number_total 11862
_reflns_threshold_expression 'I > 2\s(I)'
_cod_data_source_file bm5077sup1.cif
_cod_data_source_block 2A
_cod_depositor_comments
;Adding full bibliography for 2107471--2107478.cif.

 Adding full bibliography for 2107471--2107478.cif.
;
_cod_database_code 2107474
_cod_database_fobs_code 2107474
_shelx_space_group_comment
;
The symmetry employed for this shelxl refinement is uniquely defined
by the following loop, which should always be used as a source of
symmetry information in preference to the above space-group names.
They are only intended as comments.
;
_shelxl_version_number .2013

loop_
_space_group_symop_operation_xyz
'x, y, z'
'-x, -y, -z'

loop_
_atom_site_type_symbol
_atom_site_label
_atom_site_fract_x
_atom_site_fract_y
_atom_site_fract_z
_atom_site_U_iso_or_equiv
_atom_site_adp_type
_atom_site_calc_flag
_atom_site_occupancy
_atom_site_disorder_assembly
_atom_site_disorder_group
O O3 0.54805(11) 0.43247(9) 0.16778(8) 0.0272(3) Uani d 1 . .
O O4 0.36636(10) 0.46320(8) 0.10704(8) 0.0236(3) Uani d 1 . .
C C11 0.2414(2) 0.86946(13) 0.36601(12) 0.0342(4) Uani d 1 . .
H H11A 0.1563 0.8995 0.3474 0.051 Uiso calc 1 . .
H H11B 0.2981 0.9183 0.3383 0.051 Uiso calc 1 . .
H H11C 0.2387 0.8424 0.4321 0.051 Uiso calc 1 . .
C C12 0.28922(17) 0.78968(11) 0.33562(10) 0.0244(4) Uani d 1 . .
C C13 0.20905(16) 0.75892(12) 0.30023(10) 0.0236(3) Uani d 1 . .
H H13 0.1234 0.7888 0.2952 0.028 Uiso calc 1 . .
C C14 0.25243(15) 0.68555(11) 0.27230(10) 0.0210(3) Uani d 1 . .
H H14 0.1957 0.6646 0.2500 0.025 Uiso calc 1 . .
C C15 0.37925(15) 0.64205(11) 0.27665(10) 0.0197(3) Uani d 1 . .
C C16 0.45866(16) 0.67262(12) 0.31235(11) 0.0246(4) Uani d 1 . .
H H16 0.5448 0.6438 0.3166 0.029 Uiso calc 1 . .
C C17 0.41346(17) 0.74472(12) 0.34181(11) 0.0280(4) Uani d 1 . .
H H17 0.4691 0.7636 0.3668 0.034 Uiso calc 1 . .
C C18 0.43251(15) 0.56928(11) 0.24174(10) 0.0204(3) Uani d 1 . .
H H18 0.5172 0.5393 0.2529 0.024 Uiso calc 1 . .
C C19 0.37362(15) 0.54128(11) 0.19607(10) 0.0196(3) Uani d 1 . .
H H19 0.2867 0.5655 0.1882 0.024 Uiso calc 1 . .
C C20 0.44001(15) 0.47322(11) 0.15717(10) 0.0194(3) Uani d 1 . .
N N3 0.61728(15) -0.00502(10) -0.14870(9) 0.0298(3) Uani d 1 . .
N N4 0.45502(12) 0.33720(9) 0.03677(9) 0.0203(3) Uani d 1 . .
C C51 0.70307(18) 0.02053(12) -0.11942(11) 0.0285(4) Uani d 1 . .
H H51 0.7889 -0.0075 -0.1245 0.034 Uiso calc 1 . .
C C52 0.67290(17) 0.08598(11) -0.08192(11) 0.0245(4) Uani d 1 . .
H H52 0.7370 0.1008 -0.0602 0.029 Uiso calc 1 . .
C C53 0.54832(15) 0.13051(11) -0.07582(10) 0.0199(3) Uani d 1 . .
C C54 0.45892(17) 0.10585(12) -0.10904(10) 0.0259(4) Uani d 1 . .
H H54 0.3731 0.1352 -0.1079 0.031 Uiso calc 1 . .
C C55 0.49810(19) 0.03688(12) -0.14413(11) 0.0298(4) Uani d 1 . .
H H55 0.4366 0.0193 -0.1656 0.036 Uiso calc 1 . .
C C56 0.51363(14) 0.20124(11) -0.03596(10) 0.0177(3) Uani d 1 . .
C C57 0.58241(15) 0.19534(11) 0.03027(10) 0.0191(3) Uani d 1 . .
H H57 0.6509 0.1446 0.0517 0.023 Uiso calc 1 . .
C C58 0.55001(15) 0.26381(11) 0.06422(10) 0.0210(3) Uani d 1 . .
H H58 0.5975 0.2586 0.1094 0.025 Uiso calc 1 . .
C C59 0.38905(15) 0.34236(11) -0.02619(10) 0.0210(3) Uani d 1 . .
H H59 0.3212 0.3940 -0.0463 0.025 Uiso calc 1 . .
C C60 0.41400(15) 0.27673(11) -0.06381(10) 0.0200(3) Uani d 1 . .
H H60 0.3637 0.2832 -0.1080 0.024 Uiso calc 1 . .
N N1 0.95749(12) 0.48209(9) 0.16623(8) 0.0197(3) Uani d 1 . .
N N2 0.97896(13) 0.18645(10) -0.05978(9) 0.0233(3) Uani d 1 . .
C C41 0.85133(15) 0.46070(11) 0.15431(10) 0.0190(3) Uani d 1 . .
H H41 0.7728 0.4865 0.1765 0.023 Uiso calc 1 . .
C C42 0.85034(14) 0.40290(11) 0.11135(10) 0.0171(3) Uani d 1 . .
H H42 0.7725 0.3908 0.1032 0.021 Uiso calc 1 . .
C C43 0.96476(14) 0.36243(10) 0.07998(9) 0.0155(3) Uani d 1 . .
C C44 1.07513(14) 0.38321(11) 0.09451(10) 0.0191(3) Uani d 1 . .
H H44 1.1553 0.3561 0.0757 0.023 Uiso calc 1 . .
C C45 1.06732(15) 0.44329(11) 0.13640(10) 0.0201(3) Uani d 1 . .
H H45 1.1435 0.4578 0.1444 0.024 Uiso calc 1 . .
C C46 0.96939(14) 0.30089(10) 0.03262(10) 0.0168(3) Uani d 1 . .
C C47 0.86881(15) 0.30931(11) -0.01310(10) 0.0189(3) Uani d 1 . .
H H47 0.7949 0.3546 -0.0140 0.023 Uiso calc 1 . .
C C48 0.87753(16) 0.25092(11) -0.05729(10) 0.0220(3) Uani d 1 . .
H H48 0.8075 0.2571 -0.0875 0.026 Uiso calc 1 . .
C C49 1.07578(16) 0.17855(12) -0.01626(11) 0.0239(4) Uani d 1 . .
H H49 1.1489 0.1332 -0.0174 0.029 Uiso calc 1 . .
C C50 1.07504(15) 0.23309(11) 0.03047(11) 0.0213(3) Uani d 1 . .
H H50 1.1460 0.2244 0.0609 0.026 Uiso calc 1 . .
O O5 0.53192(12) -0.09933(9) -0.27011(9) 0.0362(3) Uani d 1 . .
O O6 0.70598(12) -0.14788(9) -0.19878(9) 0.0307(3) Uani d 1 . .
C C21 0.7854(2) -0.51456(14) -0.49925(13) 0.0427(5) Uani d 1 . .
H H21A 0.7338 -0.5667 -0.4688 0.064 Uiso calc 1 . .
H H21B 0.8748 -0.5418 -0.4924 0.064 Uiso calc 1 . .
H H21C 0.7723 -0.4812 -0.5637 0.064 Uiso calc 1 . .
C C22 0.74751(18) -0.44377(12) -0.45744(11) 0.0276(4) Uani d 1 . .
C C23 0.82674(18) -0.43799(12) -0.40318(11) 0.0291(4) Uani d 1 . .
H H23 0.9058 -0.4790 -0.3922 0.035 Uiso calc 1 . .
C C24 0.79020(18) -0.37213(13) -0.36491(11) 0.0289(4) Uani d 1 . .
H H24 0.8443 -0.3694 -0.3274 0.035 Uiso calc 1 . .
C C25 0.67507(17) -0.31018(11) -0.38106(11) 0.0267(4) Uani d 1 . .
C C26 0.59878(18) -0.31647(13) -0.43548(11) 0.0314(4) Uani d 1 . .
H H26 0.5207 -0.2743 -0.4482 0.038 Uiso calc 1 . .
C C27 0.63368(19) -0.38262(13) -0.47165(11) 0.0323(4) Uani d 1 . .
H H27 0.5779 -0.3864 -0.5075 0.039 Uiso calc 1 . .
C C28 0.63152(17) -0.23861(12) -0.34284(11) 0.0270(4) Uani d 1 . .
H H28 0.5566 -0.1951 -0.3639 0.032 Uiso calc 1 . .
C C29 0.68416(16) -0.22810(12) -0.28320(11) 0.0257(4) Uani d 1 . .
H H29 0.7583 -0.2710 -0.2596 0.031 Uiso calc 1 . .
C C30 0.63251(15) -0.15227(11) -0.25153(10) 0.0209(3) Uani d 1 . .
O O1 0.9802(8) 0.0746(9) -0.1401(10) 0.0298(15) Uani d 0.529 A 1
H H1 0.9855 0.0983 -0.1046 0.045 Uiso calc 0.529 A 1
O O2 1.1856(6) 0.0180(4) -0.1198(4) 0.0250(13) Uani d 0.529 A 1
C C1 1.1710(17) -0.3371(11) -0.3954(12) 0.0402(9) Uani d 0.529 A 1
H H1A 1.1799 -0.4045 -0.3500 0.060 Uiso calc 0.529 A 1
H H1B 1.2433 -0.3281 -0.4415 0.060 Uiso calc 0.529 A 1
H H1C 1.0928 -0.3214 -0.4241 0.060 Uiso calc 0.529 A 1
C C5 1.1685(3) -0.1526(2) -0.2657(2) 0.0144(8) Uani d 0.529 A 1
C C4 1.2805(3) -0.2050(3) -0.2849(3) 0.0191(9) Uani d 0.529 A 1
H H4A 1.3579 -0.2004 -0.2693 0.023 Uiso calc 0.529 A 1
C C3 1.2793(5) -0.2641(5) -0.3271(5) 0.0253(10) Uani d 0.529 A 1
H H3 1.3558 -0.2999 -0.3402 0.030 Uiso calc 0.529 A 1
C C2 1.1660(7) -0.2707(7) -0.3499(7) 0.0233(4) Uani d 0.529 A 1
C C7 1.0540(5) -0.2183(6) -0.3307(7) 0.0217(11) Uani d 0.529 A 1
H H7 0.9766 -0.2229 -0.3463 0.026 Uiso calc 0.529 A 1
C C6 1.0552(3) -0.1593(4) -0.2886(4) 0.0162(9) Uani d 0.529 A 1
H H6A 0.9787 -0.1234 -0.2754 0.019 Uiso calc 0.529 A 1
C C8 1.1727(3) -0.0915(2) -0.21908(18) 0.0171(6) Uani d 0.529 A 1
H H8 1.2531 -0.0918 -0.2042 0.020 Uiso calc 0.529 A 1
C C9 1.0757(3) -0.0367(2) -0.1961(2) 0.0195(6) Uani d 0.529 A 1
H H9 0.9941 -0.0343 -0.2107 0.023 Uiso calc 0.529 A 1
C C10 1.0895(6) 0.0205(5) -0.1489(5) 0.0183(13) Uani d 0.529 A 1
O O7 0.76739(11) 0.64967(9) 0.22511(9) 0.0315(3) Uani d 1 . .
O O8 0.97053(11) 0.59150(9) 0.24642(9) 0.0272(3) Uani d 1 . .
C C31 0.7637(2) 0.99852(13) 0.51001(12) 0.0335(4) Uani d 1 . .
H H31A 0.6758 1.0176 0.5291 0.050 Uiso calc 1 . .
H H31B 0.8020 1.0565 0.4701 0.050 Uiso calc 1 . .
H H31C 0.8108 0.9609 0.5634 0.050 Uiso calc 1 . .
C C32 0.76741(17) 0.93785(11) 0.45982(10) 0.0246(4) Uani d 1 . .
C C33 0.66665(17) 0.94784(12) 0.41387(11) 0.0255(4) Uani d 1 . .
H H33 0.5934 0.9932 0.4144 0.031 Uiso calc 1 . .
C C34 0.67163(16) 0.89241(11) 0.36715(11) 0.0228(3) Uani d 1 . .
H H34 0.6019 0.9009 0.3357 0.027 Uiso calc 1 . .
C C35 0.77717(15) 0.82436(11) 0.36550(10) 0.0198(3) Uani d 1 . .
C C36 0.87811(16) 0.81396(12) 0.41207(10) 0.0238(4) Uani d 1 . .
H H36 0.9507 0.7677 0.4127 0.029 Uiso calc 1 . .
C C37 0.87324(17) 0.87065(12) 0.45742(11) 0.0264(4) Uani d 1 . .
H H37 0.9438 0.8635 0.4876 0.032 Uiso calc 1 . .
C C38 0.77859(15) 0.76655(11) 0.31602(10) 0.0205(3) Uani d 1 . .
H H38 0.7037 0.7759 0.2893 0.025 Uiso calc 1 . .
C C39 0.87349(16) 0.70243(11) 0.30458(10) 0.0219(3) Uani d 1 . .
H H39 0.9504 0.6919 0.3295 0.026 Uiso calc 1 . .
C C40 0.86315(15) 0.64715(11) 0.25445(10) 0.0194(3) Uani d 1 . .
O O1A 1.0125(8) 0.0636(9) -0.1451(10) 0.0227(14) Uani d 0.471 B 2
H H1AA 1.0063 0.1088 -0.1298 0.034 Uiso calc 0.471 B 2
O O2A 1.2092(7) 0.0314(5) -0.1058(5) 0.0255(11) Uani d 0.471 B 2
C C1A 1.1809(19) -0.3365(13) -0.3904(14) 0.0402(9) Uani d 0.471 B 2
H H1AB 1.1594 -0.3011 -0.4531 0.060 Uiso calc 0.471 B 2
H H1AC 1.1261 -0.3860 -0.3564 0.060 Uiso calc 0.471 B 2
H H1AD 1.2693 -0.3675 -0.3896 0.060 Uiso calc 0.471 B 2
C C5A 1.1152(3) -0.1381(3) -0.2676(3) 0.0137(9) Uani d 0.471 B 2
C C6A 1.0160(3) -0.1582(5) -0.2955(5) 0.0192(10) Uani d 0.471 B 2
H H6AA 0.9322 -0.1281 -0.2874 0.023 Uiso calc 0.471 B 2
C C7A 1.0396(6) -0.2224(7) -0.3352(8) 0.0230(12) Uani d 0.471 B 2
H H7A 0.9718 -0.2361 -0.3542 0.028 Uiso calc 0.471 B 2
C C2A 1.1622(7) -0.2664(7) -0.3470(8) 0.0233(4) Uani d 0.471 B 2
C C3A 1.2614(5) -0.2462(5) -0.3191(6) 0.0226(11) Uani d 0.471 B 2
H H3A 1.3452 -0.2763 -0.3271 0.027 Uiso calc 0.471 B 2
C C4A 1.2378(3) -0.1821(3) -0.2794(3) 0.0149(10) Uani d 0.471 B 2
H H4AA 1.3056 -0.1683 -0.2603 0.018 Uiso calc 0.471 B 2
C C8A 1.0841(4) -0.0690(3) -0.2246(2) 0.0190(7) Uani d 0.471 B 2
H H8AA 0.9988 -0.0389 -0.2229 0.023 Uiso calc 0.471 B 2
C C9A 1.1642(4) -0.0458(2) -0.1886(2) 0.0196(7) Uani d 0.471 B 2
H H9A 1.2504 -0.0733 -0.1931 0.024 Uiso calc 0.471 B 2
C C10A 1.1320(6) 0.0186(5) -0.1423(5) 0.0153(16) Uani d 0.471 B 2
H H8A 0.961(2) 0.5566(19) 0.2153(17) 0.068(8) Uiso d 1 . .
H H4 0.410(2) 0.4165(19) 0.0835(16) 0.069(8) Uiso d 1 . .
H H6 0.669(3) -0.0938(15) -0.1809(19) 0.093(10) Uiso d 1 . .

loop_
_atom_site_aniso_label
_atom_site_aniso_U_11
_atom_site_aniso_U_22
_atom_site_aniso_U_33
_atom_site_aniso_U_12
_atom_site_aniso_U_13
_atom_site_aniso_U_23
O3 0.0218(6) 0.0286(6) 0.0345(7) -0.0002(5) -0.0053(5) -0.0169(5)
O4 0.0224(6) 0.0243(6) 0.0331(6) -0.0005(5) -0.0032(5) -0.0213(5)
C11 0.0558(12) 0.0243(9) 0.0277(9) -0.0099(8) 0.0010(8) -0.0159(8)
C12 0.0406(10) 0.0174(8) 0.0162(7) -0.0094(7) 0.0013(7) -0.0075(6)
C13 0.0318(9) 0.0204(8) 0.0181(7) -0.0029(7) -0.0010(6) -0.0087(6)
C14 0.0284(9) 0.0208(8) 0.0166(7) -0.0071(6) -0.0032(6) -0.0087(6)
C15 0.0287(8) 0.0163(7) 0.0146(7) -0.0074(6) 0.0015(6) -0.0064(6)
C16 0.0271(9) 0.0253(9) 0.0241(8) -0.0078(7) -0.0017(7) -0.0116(7)
C17 0.0392(10) 0.0271(9) 0.0253(8) -0.0143(8) -0.0030(7) -0.0138(7)
C18 0.0236(8) 0.0181(8) 0.0196(7) -0.0045(6) -0.0015(6) -0.0077(6)
C19 0.0203(8) 0.0159(7) 0.0226(8) -0.0034(6) -0.0008(6) -0.0083(6)
C20 0.0213(8) 0.0157(7) 0.0219(7) -0.0060(6) -0.0001(6) -0.0081(6)
N3 0.0459(10) 0.0221(7) 0.0216(7) -0.0100(7) 0.0049(6) -0.0102(6)
N4 0.0252(7) 0.0170(6) 0.0209(6) -0.0058(5) 0.0023(5) -0.0105(5)
C51 0.0407(10) 0.0203(8) 0.0250(8) -0.0069(7) 0.0040(7) -0.0117(7)
C52 0.0348(9) 0.0172(8) 0.0227(8) -0.0068(7) 0.0037(7) -0.0106(6)
C53 0.0319(9) 0.0151(7) 0.0136(7) -0.0084(6) 0.0025(6) -0.0066(6)
C54 0.0379(10) 0.0239(8) 0.0187(8) -0.0128(7) 0.0018(7) -0.0097(7)
C55 0.0497(12) 0.0240(9) 0.0202(8) -0.0202(8) -0.0030(8) -0.0073(7)
C56 0.0232(8) 0.0147(7) 0.0161(7) -0.0072(6) 0.0025(6) -0.0070(6)
C57 0.0218(8) 0.0164(7) 0.0199(7) -0.0016(6) -0.0016(6) -0.0091(6)
C58 0.0232(8) 0.0226(8) 0.0206(7) -0.0050(6) -0.0013(6) -0.0119(6)
C59 0.0210(8) 0.0167(7) 0.0206(7) -0.0011(6) 0.0007(6) -0.0055(6)
C60 0.0228(8) 0.0212(8) 0.0163(7) -0.0064(6) -0.0011(6) -0.0071(6)
N1 0.0244(7) 0.0171(6) 0.0192(6) -0.0045(5) -0.0021(5) -0.0084(5)
N2 0.0318(8) 0.0188(7) 0.0207(7) -0.0038(6) -0.0008(6) -0.0103(6)
C41 0.0213(8) 0.0167(7) 0.0172(7) 0.0001(6) -0.0022(6) -0.0069(6)
C42 0.0173(7) 0.0170(7) 0.0169(7) -0.0022(6) -0.0033(6) -0.0065(6)
C43 0.0197(7) 0.0114(7) 0.0137(6) -0.0031(5) -0.0012(6) -0.0039(6)
C44 0.0176(7) 0.0190(8) 0.0199(7) -0.0029(6) -0.0005(6) -0.0079(6)
C45 0.0208(8) 0.0194(8) 0.0231(8) -0.0077(6) -0.0027(6) -0.0094(6)
C46 0.0208(8) 0.0134(7) 0.0149(7) -0.0040(6) 0.0005(6) -0.0052(6)
C47 0.0218(8) 0.0161(7) 0.0200(7) -0.0024(6) -0.0025(6) -0.0087(6)
C48 0.0268(8) 0.0211(8) 0.0199(7) -0.0057(6) -0.0047(6) -0.0085(6)
C49 0.0283(9) 0.0194(8) 0.0254(8) -0.0002(6) -0.0011(7) -0.0127(7)
C50 0.0209(8) 0.0200(8) 0.0228(8) -0.0022(6) -0.0021(6) -0.0093(6)
O5 0.0351(7) 0.0303(7) 0.0417(8) 0.0097(6) -0.0099(6) -0.0182(6)
O6 0.0357(7) 0.0306(7) 0.0362(7) -0.0051(5) -0.0105(6) -0.0207(6)
C21 0.0805(16) 0.0275(10) 0.0270(9) -0.0202(10) 0.0106(10) -0.0179(8)
C22 0.0522(11) 0.0165(8) 0.0163(7) -0.0138(7) 0.0065(7) -0.0087(6)
C23 0.0367(10) 0.0230(9) 0.0261(8) -0.0089(7) 0.0045(7) -0.0099(7)
C24 0.0419(10) 0.0285(9) 0.0213(8) -0.0195(8) 0.0013(7) -0.0105(7)
C25 0.0426(10) 0.0159(8) 0.0219(8) -0.0110(7) 0.0074(7) -0.0092(7)
C26 0.0429(11) 0.0231(9) 0.0250(9) -0.0032(7) -0.0029(8) -0.0085(7)
C27 0.0517(12) 0.0258(9) 0.0214(8) -0.0118(8) -0.0059(8) -0.0085(7)
C28 0.0331(9) 0.0207(8) 0.0256(8) -0.0028(7) -0.0023(7) -0.0091(7)
C29 0.0311(9) 0.0229(8) 0.0279(8) -0.0080(7) 0.0003(7) -0.0145(7)
C30 0.0285(9) 0.0175(8) 0.0193(7) -0.0051(6) -0.0016(6) -0.0097(6)
O1 0.030(4) 0.031(2) 0.039(2) 0.000(3) -0.004(3) -0.0259(16)
O2 0.033(4) 0.026(2) 0.028(3) -0.001(2) -0.012(2) -0.0196(15)
C1 0.075(2) 0.0246(10) 0.0271(19) -0.0159(14) 0.0089(16) -0.0176(11)
C5 0.013(2) 0.0168(19) 0.0147(14) -0.0075(17) -0.0060(19) -0.0038(13)
C4 0.014(2) 0.020(2) 0.0213(15) 0.0023(16) -0.0013(18) -0.0096(15)
C3 0.033(2) 0.017(2) 0.023(2) -0.0029(16) 0.0011(18) -0.0081(15)
C2 0.0396(10) 0.0161(10) 0.0164(9) -0.0094(7) -0.0001(7) -0.0075(6)
C7 0.027(2) 0.024(2) 0.017(2) -0.0136(18) -0.0057(17) -0.0058(17)
C6 0.014(2) 0.0167(15) 0.0199(17) -0.0026(18) -0.0030(19) -0.0091(13)
C8 0.0250(16) 0.0141(13) 0.0163(13) -0.0056(12) -0.0052(11) -0.0078(11)
C9 0.0245(18) 0.0163(15) 0.0217(15) -0.0043(12) -0.0041(13) -0.0103(12)
C10 0.022(3) 0.0194(18) 0.0172(17) -0.002(2) -0.007(2) -0.0097(14)
O7 0.0273(7) 0.0414(8) 0.0390(7) 0.0011(5) -0.0108(5) -0.0285(6)
O8 0.0256(6) 0.0283(7) 0.0396(7) -0.0002(5) -0.0081(5) -0.0248(6)
C31 0.0597(13) 0.0220(9) 0.0227(8) -0.0097(8) -0.0020(8) -0.0122(7)
C32 0.0429(10) 0.0158(8) 0.0147(7) -0.0087(7) 0.0016(7) -0.0060(6)
C33 0.0358(9) 0.0159(8) 0.0232(8) -0.0038(7) 0.0011(7) -0.0084(6)
C34 0.0282(9) 0.0193(8) 0.0216(8) -0.0056(6) -0.0019(6) -0.0086(6)
C35 0.0275(8) 0.0159(7) 0.0165(7) -0.0062(6) 0.0003(6) -0.0068(6)
C36 0.0312(9) 0.0209(8) 0.0193(8) -0.0020(7) -0.0036(7) -0.0091(6)
C37 0.0385(10) 0.0255(9) 0.0187(8) -0.0078(7) -0.0053(7) -0.0104(7)
C38 0.0267(8) 0.0182(8) 0.0179(7) -0.0060(6) -0.0036(6) -0.0073(6)
C39 0.0270(9) 0.0209(8) 0.0217(8) -0.0057(6) -0.0050(6) -0.0106(7)
C40 0.0237(8) 0.0169(7) 0.0182(7) -0.0040(6) -0.0018(6) -0.0077(6)
O1A 0.019(4) 0.030(4) 0.029(2) -0.008(3) -0.003(3) -0.019(2)
O2A 0.026(2) 0.030(2) 0.032(2) -0.0018(16) -0.0096(17) -0.0227(15)
C1A 0.075(2) 0.0246(10) 0.0271(19) -0.0159(14) 0.0089(16) -0.0176(11)
C5A 0.014(2) 0.0153(16) 0.0136(15) -0.0044(18) -0.0013(19) -0.0067(13)
C6A 0.017(2) 0.0214(18) 0.0227(19) -0.008(2) -0.003(2) -0.0093(15)
C7A 0.034(2) 0.020(2) 0.021(2) -0.008(2) -0.003(2) -0.0136(19)
C2A 0.0396(10) 0.0161(10) 0.0164(9) -0.0094(7) -0.0001(7) -0.0075(6)
C3A 0.024(2) 0.019(3) 0.021(2) -0.0013(17) 0.0023(18) -0.0083(18)
C4A 0.009(2) 0.017(2) 0.0198(18) -0.0020(19) -0.005(2) -0.0075(16)
C8A 0.0225(19) 0.0149(16) 0.0197(16) -0.0039(14) -0.0010(14) -0.0074(13)
C9A 0.0221(18) 0.0177(15) 0.0212(15) -0.0021(13) -0.0042(13) -0.0098(13)
C10A 0.018(4) 0.0148(18) 0.021(3) -0.006(3) -0.006(3) -0.0109(19)

loop_
_atom_type_symbol
_atom_type_description
_atom_type_scat_dispersion_real
_atom_type_scat_dispersion_imag
_atom_type_scat_source
C C 0.0033 0.0016 'International Tables Vol C Tables 4.2.6.8 and 6.1.1.4'
H H 0.0000 0.0000 'International Tables Vol C Tables 4.2.6.8 and 6.1.1.4'
N N 0.0061 0.0033 'International Tables Vol C Tables 4.2.6.8 and 6.1.1.4'
O O 0.0106 0.0060 'International Tables Vol C Tables 4.2.6.8 and 6.1.1.4'

loop_
_geom_angle_atom_site_label_1
_geom_angle_atom_site_label_2
_geom_angle_atom_site_label_3
_geom_angle
C20 O4 H4 110.4(15)
H11A C11 H11B 109.5
H11A C11 H11C 109.5
H11B C11 H11C 109.5
C12 C11 H11A 109.5
C12 C11 H11B 109.5
C12 C11 H11C 109.5
C13 C12 C11 120.90(16)
C17 C12 C11 121.24(16)
C17 C12 C13 117.87(16)
C12 C13 H13 119.4
C14 C13 C12 121.15(16)
C14 C13 H13 119.4
C13 C14 H14 119.7
C13 C14 C15 120.62(15)
C15 C14 H14 119.7
C14 C15 C18 122.92(14)
C16 C15 C14 118.01(15)
C16 C15 C18 119.02(15)
C15 C16 H16 119.6
C17 C16 C15 120.80(16)
C17 C16 H16 119.6
C12 C17 C16 121.52(16)
C12 C17 H17 119.2
C16 C17 H17 119.2
C15 C18 H18 116.8
C19 C18 C15 126.31(15)
C19 C18 H18 116.8
C18 C19 H19 119.1
C18 C19 C20 121.73(15)
C20 C19 H19 119.1
O3 C20 O4 123.61(15)
O3 C20 C19 125.24(15)
O4 C20 C19 111.15(13)
C51 N3 C55 118.25(16)
C59 N4 C58 117.14(14)
N3 C51 H51 118.6
N3 C51 C52 122.79(17)
C52 C51 H51 118.6
C51 C52 H52 120.0
C51 C52 C53 120.03(17)
C53 C52 H52 120.0
C52 C53 C56 121.01(15)
C54 C53 C52 117.16(15)
C54 C53 C56 121.83(15)
C53 C54 H54 120.6
C53 C54 C55 118.70(17)
C55 C54 H54 120.6
N3 C55 C54 123.02(17)
N3 C55 H55 118.5
C54 C55 H55 118.5
C57 C56 C53 120.79(14)
C60 C56 C53 121.82(14)
C60 C56 C57 117.38(14)
C56 C57 H57 120.3
C58 C57 C56 119.42(15)
C58 C57 H57 120.3
N4 C58 C57 123.30(15)
N4 C58 H58 118.3
C57 C58 H58 118.3
N4 C59 H59 118.2
N4 C59 C60 123.69(15)
C60 C59 H59 118.2
C56 C60 H60 120.5
C59 C60 C56 119.06(15)
C59 C60 H60 120.5
C41 N1 C45 117.50(14)
C49 N2 C48 117.08(14)
N1 C41 H41 118.4
N1 C41 C42 123.22(14)
C42 C41 H41 118.4
C41 C42 H42 120.3
C41 C42 C43 119.43(14)
C43 C42 H42 120.3
C42 C43 C46 121.78(14)
C44 C43 C42 117.02(14)
C44 C43 C46 121.20(14)
C43 C44 H44 120.1
C45 C44 C43 119.70(14)
C45 C44 H44 120.1
N1 C45 C44 123.09(14)
N1 C45 H45 118.5
C44 C45 H45 118.5
C47 C46 C43 121.23(13)
C47 C46 C50 116.98(14)
C50 C46 C43 121.79(14)
C46 C47 H47 120.3
C48 C47 C46 119.36(14)
C48 C47 H47 120.3
N2 C48 C47 123.63(15)
N2 C48 H48 118.2
C47 C48 H48 118.2
N2 C49 H49 118.3
N2 C49 C50 123.32(15)
C50 C49 H49 118.3
C46 C50 H50 120.2
C49 C50 C46 119.61(15)
C49 C50 H50 120.2
C30 O6 H6 110.2(17)
H21A C21 H21B 109.5
H21A C21 H21C 109.5
H21B C21 H21C 109.5
C22 C21 H21A 109.5
C22 C21 H21B 109.5
C22 C21 H21C 109.5
C23 C22 C21 120.94(18)
C27 C22 C21 121.15(18)
C27 C22 C23 117.90(16)
C22 C23 H23 119.9
C22 C23 C24 120.23(17)
C24 C23 H23 119.9
C23 C24 H24 119.6
C23 C24 C25 120.85(17)
C25 C24 H24 119.6
C24 C25 C28 123.35(16)
C26 C25 C24 117.98(16)
C26 C25 C28 118.67(17)
C25 C26 H26 119.4
C27 C26 C25 121.12(18)
C27 C26 H26 119.4
C22 C27 H27 119.1
C26 C27 C22 121.90(18)
C26 C27 H27 119.1
C25 C28 H28 116.2
C29 C28 C25 127.66(17)
C29 C28 H28 116.2
C28 C29 H29 118.8
C28 C29 C30 122.48(17)
C30 C29 H29 118.8
O5 C30 O6 122.48(15)
O5 C30 C29 124.62(16)
O6 C30 C29 112.89(14)
C10 O1 H1 109.5
H1A C1 H1B 109.5
H1A C1 H1C 109.5
H1B C1 H1C 109.5
C2 C1 H1A 109.5
C2 C1 H1B 109.5
C2 C1 H1C 109.5
C4 C5 C6 120.0
C4 C5 C8 118.7(3)
C6 C5 C8 121.3(3)
C5 C4 H4A 120.0
C5 C4 C3 120.0
C3 C4 H4A 120.0
C4 C3 H3 120.0
C2 C3 C4 120.0
C2 C3 H3 120.0
C3 C2 C1 117.4(8)
C3 C2 C7 120.0
C7 C2 C1 122.6(8)
C2 C7 H7 120.0
C6 C7 C2 120.0
C6 C7 H7 120.0
C5 C6 H6A 120.0
C7 C6 C5 120.0
C7 C6 H6A 120.0
C5 C8 H8 116.6
C9 C8 C5 126.7(3)
C9 C8 H8 116.6
C8 C9 H9 118.7
C8 C9 C10 122.6(4)
C10 C9 H9 118.7
O1 C10 C9 110.6(8)
O2 C10 O1 123.9(9)
O2 C10 C9 125.6(6)
C40 O8 H8A 110.4(16)
H31A C31 H31B 109.5
H31A C31 H31C 109.5
H31B C31 H31C 109.5
C32 C31 H31A 109.5
C32 C31 H31B 109.5
C32 C31 H31C 109.5
C33 C32 C31 121.32(16)
C33 C32 C37 117.92(15)
C37 C32 C31 120.76(16)
C32 C33 H33 119.6
C34 C33 C32 120.84(16)
C34 C33 H33 119.6
C33 C34 H34 119.4
C33 C34 C35 121.25(16)
C35 C34 H34 119.4
C34 C35 C38 119.70(15)
C36 C35 C34 117.90(15)
C36 C35 C38 122.39(15)
C35 C36 H36 119.7
C37 C36 C35 120.51(16)
C37 C36 H36 119.7
C32 C37 H37 119.2
C36 C37 C32 121.56(16)
C36 C37 H37 119.2
C35 C38 H38 116.5
C39 C38 C35 126.96(15)
C39 C38 H38 116.5
C38 C39 H39 118.9
C38 C39 C40 122.11(15)
C40 C39 H39 118.9
O7 C40 O8 122.89(15)
O7 C40 C39 124.70(15)
O8 C40 C39 112.39(14)
C10A O1A H1AA 109.5
H1AB C1A H1AC 109.5
H1AB C1A H1AD 109.5
H1AC C1A H1AD 109.5
C2A C1A H1AB 109.5
C2A C1A H1AC 109.5
C2A C1A H1AD 109.5
C6A C5A C4A 120.0
C6A C5A C8A 117.7(3)
C4A C5A C8A 122.3(3)
C5A C6A H6AA 120.0
C7A C6A C5A 120.0
C7A C6A H6AA 120.0
C6A C7A H7A 120.0
C6A C7A C2A 120.0
C2A C7A H7A 120.0
C7A C2A C1A 117.1(9)
C7A C2A C3A 120.0
C3A C2A C1A 122.9(9)
C2A C3A H3A 120.0
C4A C3A C2A 120.0
C4A C3A H3A 120.0
C5A C4A H4AA 120.0
C3A C4A C5A 120.0
C3A C4A H4AA 120.0
C5A C8A H8AA 116.8
C9A C8A C5A 126.4(4)
C9A C8A H8AA 116.8
C8A C9A H9A 116.9
C8A C9A C10A 126.2(4)
C10A C9A H9A 116.9
O1A C10A C9A 115.3(7)
O2A C10A O1A 122.3(9)
O2A C10A C9A 122.3(6)

loop_
_geom_bond_atom_site_label_1
_geom_bond_atom_site_label_2
_geom_bond_distance
O3 C20 1.2144(19)
O4 C20 1.3300(19)
O4 H4 0.98(3)
C11 H11A 0.9800
C11 H11B 0.9800
C11 H11C 0.9800
C11 C12 1.510(2)
C12 C13 1.398(2)
C12 C17 1.383(3)
C13 H13 0.9500
C13 C14 1.388(2)
C14 H14 0.9500
C14 C15 1.402(2)
C15 C16 1.393(2)
C15 C18 1.470(2)
C16 H16 0.9500
C16 C17 1.389(2)
C17 H17 0.9500
C18 H18 0.9500
C18 C19 1.330(2)
C19 H19 0.9500
C19 C20 1.482(2)
N3 C51 1.328(2)
N3 C55 1.329(2)
N4 C58 1.338(2)
N4 C59 1.335(2)
C51 H51 0.9500
C51 C52 1.379(2)
C52 H52 0.9500
C52 C53 1.395(2)
C53 C54 1.394(2)
C53 C56 1.482(2)
C54 H54 0.9500
C54 C55 1.402(2)
C55 H55 0.9500
C56 C57 1.397(2)
C56 C60 1.389(2)
C57 H57 0.9500
C57 C58 1.379(2)
C58 H58 0.9500
C59 H59 0.9500
C59 C60 1.384(2)
C60 H60 0.9500
N1 C41 1.339(2)
N1 C45 1.339(2)
N2 C48 1.336(2)
N2 C49 1.336(2)
C41 H41 0.9500
C41 C42 1.383(2)
C42 H42 0.9500
C42 C43 1.397(2)
C43 C44 1.395(2)
C43 C46 1.481(2)
C44 H44 0.9500
C44 C45 1.381(2)
C45 H45 0.9500
C46 C47 1.392(2)
C46 C50 1.396(2)
C47 H47 0.9500
C47 C48 1.387(2)
C48 H48 0.9500
C49 H49 0.9500
C49 C50 1.386(2)
C50 H50 0.9500
O5 C30 1.219(2)
O6 C30 1.319(2)
O6 H6 1.002(10)
C21 H21A 0.9800
C21 H21B 0.9800
C21 H21C 0.9800
C21 C22 1.508(2)
C22 C23 1.395(3)
C22 C27 1.380(3)
C23 H23 0.9500
C23 C24 1.396(2)
C24 H24 0.9500
C24 C25 1.397(3)
C25 C26 1.378(3)
C25 C28 1.479(2)
C26 H26 0.9500
C26 C27 1.373(3)
C27 H27 0.9500
C28 H28 0.9500
C28 C29 1.313(2)
C29 H29 0.9500
C29 C30 1.474(2)
O1 H1 0.8400
O1 C10 1.332(6)
O2 C10 1.215(5)
C1 H1A 0.9800
C1 H1B 0.9800
C1 H1C 0.9800
C1 C2 1.523(5)
C5 C4 1.3900
C5 C6 1.3900
C5 C8 1.487(4)
C4 H4A 0.9500
C4 C3 1.3900
C3 H3 0.9500
C3 C2 1.3900
C2 C7 1.3900
C7 H7 0.9500
C7 C6 1.3900
C6 H6A 0.9500
C8 H8 0.9500
C8 C9 1.327(4)
C9 H9 0.9500
C9 C10 1.472(6)
O7 C40 1.2132(19)
O8 C40 1.3259(19)
O8 H8A 0.94(3)
C31 H31A 0.9800
C31 H31B 0.9800
C31 H31C 0.9800
C31 C32 1.510(2)
C32 C33 1.389(2)
C32 C37 1.393(2)
C33 H33 0.9500
C33 C34 1.388(2)
C34 H34 0.9500
C34 C35 1.396(2)
C35 C36 1.395(2)
C35 C38 1.466(2)
C36 H36 0.9500
C36 C37 1.386(2)
C37 H37 0.9500
C38 H38 0.9500
C38 C39 1.331(2)
C39 H39 0.9500
C39 C40 1.475(2)
O1A H1AA 0.8400
O1A C10A 1.339(6)
O2A C10A 1.216(6)
C1A H1AB 0.9800
C1A H1AC 0.9800
C1A H1AD 0.9800
C1A C2A 1.526(6)
C5A C6A 1.3900
C5A C4A 1.3900
C5A C8A 1.498(5)
C6A H6AA 0.9500
C6A C7A 1.3900
C7A H7A 0.9500
C7A C2A 1.3900
C2A C3A 1.3900
C3A H3A 0.9500
C3A C4A 1.3900
C4A H4AA 0.9500
C8A H8AA 0.9500
C8A C9A 1.328(4)
C9A H9A 0.9500
C9A C10A 1.477(6)

loop_
_geom_hbond_atom_site_label_D
_geom_hbond_atom_site_label_H
_geom_hbond_atom_site_label_A
_geom_hbond_distance_DH
_geom_hbond_distance_HA
_geom_hbond_distance_DA
_geom_hbond_angle_DHA
O1 H1 N2 0.84 1.82 2.631(15) 160.8
O1A H1AA N2 0.84 1.98 2.793(13) 163.7
O8 H8A N1 0.94(3) 1.70(3) 2.6348(18) 173(2)
O4 H4 N4 0.98(3) 1.69(3) 2.6523(17) 168(2)
O6 H6 N3 1.002(10) 1.661(10) 2.6620(19) 176(3)

loop_
_geom_torsion_atom_site_label_1
_geom_torsion_atom_site_label_2
_geom_torsion_atom_site_label_3
_geom_torsion_atom_site_label_4
_geom_torsion
C11 C12 C13 C14 -179.92(14)
C11 C12 C17 C16 -178.73(15)
C12 C13 C14 C15 -1.7(2)
C13 C12 C17 C16 1.2(2)
C13 C14 C15 C16 2.0(2)
C13 C14 C15 C18 -175.28(14)
C14 C15 C16 C17 -0.6(2)
C14 C15 C18 C19 5.9(2)
C15 C16 C17 C12 -1.0(2)
C15 C18 C19 C20 174.67(14)
C16 C15 C18 C19 -171.36(15)
C17 C12 C13 C14 0.1(2)
C18 C15 C16 C17 176.72(14)
C18 C19 C20 O3 5.2(2)
C18 C19 C20 O4 -173.75(14)
N3 C51 C52 C53 -1.8(2)
N4 C59 C60 C56 -0.6(2)
C51 N3 C55 C54 -0.7(2)
C51 C52 C53 C54 -0.1(2)
C51 C52 C53 C56 -179.87(14)
C52 C53 C54 C55 1.6(2)
C52 C53 C56 C57 -28.8(2)
C52 C53 C56 C60 149.83(15)
C53 C54 C55 N3 -1.2(2)
C53 C56 C57 C58 178.20(14)
C53 C56 C60 C59 -177.79(13)
C54 C53 C56 C57 151.45(15)
C54 C53 C56 C60 -29.9(2)
C55 N3 C51 C52 2.2(2)
C56 C53 C54 C55 -178.71(14)
C56 C57 C58 N4 -0.2(2)
C57 C56 C60 C59 0.9(2)
C58 N4 C59 C60 -0.1(2)
C59 N4 C58 C57 0.6(2)
C60 C56 C57 C58 -0.5(2)
N1 C41 C42 C43 1.4(2)
N2 C49 C50 C46 -0.6(2)
C41 N1 C45 C44 0.1(2)
C41 C42 C43 C44 0.1(2)
C41 C42 C43 C46 -179.31(13)
C42 C43 C44 C45 -1.5(2)
C42 C43 C46 C47 24.9(2)
C42 C43 C46 C50 -156.08(14)
C43 C44 C45 N1 1.4(2)
C43 C46 C47 C48 179.39(13)
C43 C46 C50 C49 -178.73(14)
C44 C43 C46 C47 -154.49(14)
C44 C43 C46 C50 24.5(2)
C45 N1 C41 C42 -1.5(2)
C46 C43 C44 C45 177.99(13)
C46 C47 C48 N2 -0.8(2)
C47 C46 C50 C49 0.3(2)
C48 N2 C49 C50 0.2(2)
C49 N2 C48 C47 0.5(2)
C50 C46 C47 C48 0.4(2)
C21 C22 C23 C24 -179.94(15)
C21 C22 C27 C26 -178.74(16)
C22 C23 C24 C25 -0.9(2)
C23 C22 C27 C26 1.2(2)
C23 C24 C25 C26 0.3(2)
C23 C24 C25 C28 -179.69(15)
C24 C25 C26 C27 1.0(2)
C24 C25 C28 C29 -7.2(3)
C25 C26 C27 C22 -1.8(3)
C25 C28 C29 C30 178.82(15)
C26 C25 C28 C29 172.85(17)
C27 C22 C23 C24 0.1(2)
C28 C25 C26 C27 -179.01(16)
C28 C29 C30 O5 7.4(3)
C28 C29 C30 O6 -173.63(15)
C1 C2 C7 C6 179.7(12)
C5 C4 C3 C2 0.0
C5 C8 C9 C10 179.3(4)
C4 C5 C6 C7 0.0
C4 C5 C8 C9 179.6(3)
C4 C3 C2 C1 -179.7(12)
C4 C3 C2 C7 0.0
C3 C2 C7 C6 0.0
C2 C7 C6 C5 0.0
C6 C5 C4 C3 0.0
C6 C5 C8 C9 -1.6(5)
C8 C5 C4 C3 178.9(4)
C8 C5 C6 C7 -178.8(4)
C8 C9 C10 O1 175.2(8)
C8 C9 C10 O2 -6.4(10)
C31 C32 C33 C34 179.31(15)
C31 C32 C37 C36 179.66(15)
C32 C33 C34 C35 0.6(2)
C33 C32 C37 C36 -1.1(2)
C33 C34 C35 C36 -0.3(2)
C33 C34 C35 C38 179.50(14)
C34 C35 C36 C37 -0.7(2)
C34 C35 C38 C39 176.68(15)
C35 C36 C37 C32 1.4(2)
C35 C38 C39 C40 178.97(14)
C36 C35 C38 C39 -3.6(2)
C37 C32 C33 C34 0.0(2)
C38 C35 C36 C37 179.50(14)
C38 C39 C40 O7 -5.2(2)
C38 C39 C40 O8 176.30(14)
C1A C2A C3A C4A -179.6(14)
C5A C6A C7A C2A 0.0
C5A C8A C9A C10A -176.8(5)
C6A C5A C4A C3A 0.0
C6A C5A C8A C9A 175.4(4)
C6A C7A C2A C1A 179.6(13)
C6A C7A C2A C3A 0.0
C7A C2A C3A C4A 0.0
C2A C3A C4A C5A 0.0
C4A C5A C6A C7A 0.0
C4A C5A C8A C9A -4.1(5)
C8A C5A C6A C7A -179.5(5)
C8A C5A C4A C3A 179.5(5)
C8A C9A C10A O1A -6.4(10)
C8A C9A C10A O2A 175.0(7)
